data_7245888
loop_
_publ_author_name
'Bondarenko, Mikhail A.'
'Abramov, Pavel A.'
'Korolkov, Ilya V.'
'Bogomyakov, Artem S.'
'Sokolov, Maxim N.'
'Adonin, Sergey A.'

_publ_section_title
;
 Cu(ii) 3,5-diiodosalicylate complexes: precursor-dependent formation of
 mono-, di-, tri- and tetranuclear compounds and 1D coordination polymers
;
_journal_issue 1
_journal_name_full CrystEngComm
_journal_page_first 130
_journal_page_last 136
_journal_paper_doi 10.1039/D2CE01393B
_journal_volume 25
_journal_year 2023
_chemical_formula_sum 'C15 H12 Cu I2 N2 O3'
_chemical_formula_weight 585.61
_space_group_crystal_system orthorhombic
_space_group_IT_number 19
_space_group_name_Hall 'P 2ac 2ab'
_space_group_name_H-M_alt 'P 21 21 21'
_atom_sites_solution_hydrogens geom
_audit_creation_method SHELXL-2017/1
_audit_update_record
;
2022-08-04 deposited with the CCDC.	2022-11-22 downloaded from the CCDC.
;
_cell_angle_alpha 90
_cell_angle_beta 90
_cell_angle_gamma 90
_cell_formula_units_Z 4
_cell_length_a 5.2711(7)
_cell_length_b 14.3697(17)
_cell_length_c 23.766(3)
_cell_measurement_reflns_used 2044
_cell_measurement_temperature 150(2)
_cell_measurement_theta_max 20.3969
_cell_measurement_theta_min 2.8350
_cell_volume 1800.1(4)
_computing_cell_refinement 'SAINT (Bruker-AXS, 2016)'
_computing_data_collection 'APEX3 (Bruker-AXS, 2016)'
_computing_data_reduction 'SAINT (Bruker-AXS, 2016)'
_computing_structure_refinement 'SHELXL-2017/1 (Sheldrick, 2017)'
_computing_structure_solution 'SHELXT 2014/5 (Sheldrick, 2014)'
_diffrn_ambient_temperature 150(2)
_diffrn_detector PIXEL
_diffrn_detector_area_resol_mean 7.41
_diffrn_detector_type 'Bruker PHOTON III area detector'
_diffrn_measured_fraction_theta_full 0.978
_diffrn_measured_fraction_theta_max 0.978
_diffrn_measurement_device 'three-circle diffractometer'
_diffrn_measurement_device_type 'Bruker D8 Venture diffractometer'
_diffrn_measurement_method '\w and \f scans'
_diffrn_radiation_monochromator 'Incoatec HELIOS multilayer mirrors'
_diffrn_radiation_type MoK\a
_diffrn_radiation_wavelength 0.71073
_diffrn_reflns_av_R_equivalents 0.1017
_diffrn_reflns_av_unetI/netI 0.0916
_diffrn_reflns_Laue_measured_fraction_full 0.978
_diffrn_reflns_Laue_measured_fraction_max 0.978
_diffrn_reflns_limit_h_max 5
_diffrn_reflns_limit_h_min -6
_diffrn_reflns_limit_k_max 16
_diffrn_reflns_limit_k_min -16
_diffrn_reflns_limit_l_max 27
_diffrn_reflns_limit_l_min -27
_diffrn_reflns_number 14513
_diffrn_reflns_point_group_measured_fraction_full 0.965
_diffrn_reflns_point_group_measured_fraction_max 0.965
_diffrn_reflns_theta_full 24.416
_diffrn_reflns_theta_max 24.416
_diffrn_reflns_theta_min 2.224
_diffrn_source 'Incoatec IuS3.0 microfocus X-ray tube'
_exptl_absorpt_coefficient_mu 4.657
_exptl_absorpt_correction_T_max 0.7451
_exptl_absorpt_correction_T_min 0.5818
_exptl_absorpt_correction_type multi-scan
_exptl_absorpt_process_details
;
 SADABS 2016/2: Krause, L., Herbst-Irmer, R., Sheldrick G.M. & Stalke D.,
 J. Appl. Cryst. 48 (2015) 3-10
;
_exptl_crystal_colour green
_exptl_crystal_density_diffrn 2.161
_exptl_crystal_description needle
_exptl_crystal_F_000 1100
_exptl_crystal_size_max 0.114
_exptl_crystal_size_mid 0.083
_exptl_crystal_size_min 0.082
_refine_diff_density_max 0.554
_refine_diff_density_min -0.573
_refine_diff_density_rms 0.130
_refine_ls_abs_structure_details
;
 Flack x determined using 780 quotients [(I+)-(I-)]/[(I+)+(I-)]
 (Parsons, Flack and Wagner, Acta Cryst. B69 (2013) 249-259).
;
_refine_ls_abs_structure_Flack 0.02(5)
_refine_ls_extinction_method none
_refine_ls_goodness_of_fit_ref 0.952
_refine_ls_hydrogen_treatment constr
_refine_ls_matrix_type full
_refine_ls_number_parameters 208
_refine_ls_number_reflns 2850
_refine_ls_number_restraints 0
_refine_ls_restrained_S_all 0.952
_refine_ls_R_factor_all 0.0595
_refine_ls_R_factor_gt 0.0413
_refine_ls_shift/su_max 0.000
_refine_ls_shift/su_mean 0.000
_refine_ls_structure_factor_coef Fsqd
_refine_ls_weighting_details 'w=1/[\s^2^(Fo^2^)] where P=(Fo^2^+2Fc^2^)/3'
_refine_ls_weighting_scheme calc
_refine_ls_wR_factor_gt 0.0816
_refine_ls_wR_factor_ref 0.0878
_reflns_Friedel_coverage 0.663
_reflns_Friedel_fraction_full 0.947
_reflns_Friedel_fraction_max 0.946
_reflns_number_gt 2327
_reflns_number_total 2850
_reflns_threshold_expression 'I > 2\s(I)'
_cod_data_source_file d2ce01393b2.cif
_cod_data_source_block BM545_a
_cod_depositor_comments 'Adding full bibliography for 7245877--7245890.cif.'
_cod_database_code 7245888
_shelx_shelxl_version_number 2017/1
_shelx_space_group_comment
;
The symmetry employed for this shelxl refinement is uniquely defined
by the following loop, which should always be used as a source of
symmetry information in preference to the above space-group names.
They are only intended as comments.
;
_shelx_estimated_absorpt_t_min 0.619
_shelx_estimated_absorpt_t_max 0.701

loop_
_space_group_symop_operation_xyz
'x, y, z'
'-x+1/2, -y, z+1/2'
'-x, y+1/2, -z+1/2'
'x+1/2, -y+1/2, -z'

loop_
_atom_site_label
_atom_site_type_symbol
_atom_site_fract_x
_atom_site_fract_y
_atom_site_fract_z
_atom_site_U_iso_or_equiv
_atom_site_adp_type
_atom_site_occupancy
_atom_site_site_symmetry_order
_atom_site_calc_flag
_atom_site_refinement_flags_posn
_atom_site_refinement_flags_adp
_atom_site_refinement_flags_occupancy
_atom_site_disorder_assembly
_atom_site_disorder_group
I1 I 0.58773(17) 0.71393(6) 0.26442(4) 0.0373(3) Uani 1 1 d . . . . .
C1 C 0.727(3) 0.9051(12) 0.3865(6) 0.043(4) Uani 1 1 d . . . . .
H1 H 0.745372 0.844742 0.370752 0.052 Uiso 1 1 calc R U . . .
N1 N 0.538(2) 0.9215(8) 0.4245(5) 0.035(3) Uani 1 1 d . . . . .
O1 O 0.3347(17) 0.7634(6) 0.3784(3) 0.034(2) Uani 1 1 d . . . . .
Cu1 Cu 0.2990(3) 0.82235(11) 0.44883(6) 0.0333(4) Uani 1 1 d . . . . .
I2 I -0.17444(19) 0.40268(6) 0.28551(4) 0.0424(3) Uani 1 1 d . . . . .
C2 C -0.055(3) 0.6670(9) 0.4479(5) 0.028(3) Uani 1 1 d . . . . .
O2 O 0.0334(17) 0.7406(6) 0.4716(3) 0.036(2) Uani 1 1 d . . . . .
N2 N 0.735(3) 0.3293(9) 0.4731(6) 0.061(4) Uani 1 1 d . . . . .
O3 O -0.2147(18) 0.6196(6) 0.4746(3) 0.031(2) Uani 1 1 d . . . . .
C3 C 0.033(3) 0.6373(9) 0.3912(5) 0.027(3) Uani 1 1 d . . . . .
C9 C 0.891(3) 0.9750(11) 0.3706(6) 0.046(4) Uani 1 1 d . . . . .
H9 H 1.024526 0.960851 0.345156 0.055 Uiso 1 1 calc R U . . .
C8 C -0.082(3) 0.5568(9) 0.3685(5) 0.032(3) Uani 1 1 d . . . . .
H8 H -0.215709 0.526095 0.387983 0.038 Uiso 1 1 calc R U . . .
C7 C 0.002(2) 0.5245(9) 0.3183(5) 0.030(3) Uani 1 1 d . . . . .
C6 C 0.198(3) 0.5660(8) 0.2887(5) 0.032(3) Uani 1 1 d . . . . .
H6 H 0.258641 0.539688 0.254601 0.038 Uiso 1 1 calc R U . . .
C5 C 0.304(3) 0.6472(9) 0.3101(5) 0.031(3) Uani 1 1 d . . . . .
C4 C 0.226(3) 0.6856(9) 0.3613(5) 0.032(3) Uani 1 1 d . . . . .
C10 C 0.867(3) 1.0634(10) 0.3901(6) 0.042(4) Uani 1 1 d . . . . .
C11 C 1.033(3) 1.1418(12) 0.3704(6) 0.059(5) Uani 1 1 d . . . . .
H11A H 1.181421 1.116466 0.350765 0.088 Uiso 1 1 calc . U . . .
H11B H 1.089483 1.178419 0.402874 0.088 Uiso 1 1 calc . U . . .
H11C H 0.937141 1.181825 0.344664 0.088 Uiso 1 1 calc . U . . .
C12 C 0.675(3) 1.0799(9) 0.4267(6) 0.047(4) Uani 1 1 d . . . . .
H12 H 0.649125 1.141493 0.440012 0.056 Uiso 1 1 calc R U . . .
C13 C 0.517(3) 1.0094(10) 0.4452(6) 0.041(4) Uani 1 1 d . . . . .
H13 H 0.391185 1.022709 0.472773 0.049 Uiso 1 1 calc R U . . .
C14 C 0.563(3) 0.3543(12) 0.4512(7) 0.051(4) Uani 1 1 d . . . . .
C15 C 0.339(3) 0.3918(17) 0.4220(9) 0.089(7) Uani 1 1 d . . . . .
H15A H 0.316061 0.457226 0.432471 0.134 Uiso 1 1 calc . U . . .
H15B H 0.188775 0.356120 0.432897 0.134 Uiso 1 1 calc . U . . .
H15C H 0.364483 0.387096 0.381275 0.134 Uiso 1 1 calc . U . . .

loop_
_atom_site_aniso_label
_atom_site_aniso_U_11
_atom_site_aniso_U_22
_atom_site_aniso_U_33
_atom_site_aniso_U_23
_atom_site_aniso_U_13
_atom_site_aniso_U_12
I1 0.0385(5) 0.0426(5) 0.0310(5) 0.0032(5) 0.0034(4) 0.0051(5)
C1 0.041(9) 0.052(9) 0.036(8) -0.005(8) 0.010(7) 0.011(9)
N1 0.033(7) 0.025(7) 0.047(7) 0.002(6) -0.002(6) -0.003(6)
O1 0.049(6) 0.031(5) 0.023(5) -0.009(4) 0.007(4) -0.008(5)
Cu1 0.0392(10) 0.0309(9) 0.0299(9) -0.0034(8) 0.0001(8) -0.0026(9)
I2 0.0556(6) 0.0342(5) 0.0376(5) -0.0093(4) 0.0014(5) -0.0043(5)
C2 0.026(8) 0.025(7) 0.033(8) -0.016(7) -0.011(7) 0.014(7)
O2 0.044(6) 0.035(5) 0.028(5) -0.002(4) 0.004(4) 0.000(5)
N2 0.063(11) 0.056(9) 0.065(10) 0.003(8) -0.013(8) -0.011(9)
O3 0.036(5) 0.028(5) 0.029(5) -0.005(4) 0.004(4) -0.003(5)
C3 0.045(9) 0.023(7) 0.014(6) -0.001(6) -0.001(6) 0.010(7)
C9 0.044(10) 0.056(10) 0.037(8) 0.005(8) 0.007(8) 0.004(9)
C8 0.046(9) 0.029(7) 0.021(7) -0.004(6) 0.000(7) 0.000(7)
C7 0.035(8) 0.028(8) 0.026(7) 0.001(7) -0.010(6) -0.005(7)
C6 0.036(7) 0.036(7) 0.023(6) 0.000(6) -0.005(7) 0.007(7)
C5 0.035(8) 0.031(7) 0.026(7) 0.007(6) -0.007(6) 0.004(7)
C4 0.041(9) 0.028(7) 0.029(8) -0.004(6) -0.004(6) 0.006(7)
C10 0.046(10) 0.045(9) 0.035(8) -0.008(7) -0.001(7) 0.002(8)
C11 0.073(12) 0.062(11) 0.042(9) 0.017(9) 0.004(9) -0.026(10)
C12 0.057(10) 0.024(8) 0.059(10) -0.001(7) 0.001(9) -0.001(9)
C13 0.048(10) 0.036(9) 0.039(8) 0.014(8) 0.009(7) 0.011(8)
C14 0.038(10) 0.054(11) 0.060(11) 0.014(9) -0.003(9) 0.001(9)
C15 0.048(12) 0.129(18) 0.091(14) 0.042(14) -0.014(11) -0.014(14)

loop_
_atom_type_symbol
_atom_type_description
_atom_type_scat_dispersion_real
_atom_type_scat_dispersion_imag
_atom_type_scat_source
C C 0.0033 0.0016 'International Tables Vol C Tables 4.2.6.8 and 6.1.1.4'
H H 0.0000 0.0000 'International Tables Vol C Tables 4.2.6.8 and 6.1.1.4'
N N 0.0061 0.0033 'International Tables Vol C Tables 4.2.6.8 and 6.1.1.4'
O O 0.0106 0.0060 'International Tables Vol C Tables 4.2.6.8 and 6.1.1.4'
Cu Cu 0.3201 1.2651 'International Tables Vol C Tables 4.2.6.8 and 6.1.1.4'
I I -0.4742 1.8119 'International Tables Vol C Tables 4.2.6.8 and 6.1.1.4'

loop_
_geom_angle_atom_site_label_1
_geom_angle_atom_site_label_2
_geom_angle_atom_site_label_3
_geom_angle
_geom_angle_site_symmetry_1
_geom_angle_site_symmetry_3
_geom_angle_publ_flag
N1 C1 C9 120.9(14) . . ?
N1 C1 H1 119.5 . . ?
C9 C1 H1 119.5 . . ?
C1 N1 C13 117.4(13) . . ?
C1 N1 Cu1 122.1(11) . . ?
C13 N1 Cu1 120.5(10) . . ?
C4 O1 Cu1 127.6(8) . . ?
O1 Cu1 O2 92.8(4) . . ?
O1 Cu1 N1 90.0(4) . . ?
O2 Cu1 N1 171.9(4) . . ?
O1 Cu1 O3 175.7(4) . 4_566 ?
O2 Cu1 O3 88.4(4) . 4_566 ?
N1 Cu1 O3 89.3(4) . 4_566 ?
O1 Cu1 O2 118.2(4) . 4_566 ?
O2 Cu1 O2 85.60(16) . 4_566 ?
N1 Cu1 O2 99.8(4) . 4_566 ?
O3 Cu1 O2 57.8(3) 4_566 4_566 ?
O3 C2 O2 118.0(12) . . ?
O3 C2 C3 120.8(12) . . ?
O2 C2 C3 121.2(14) . . ?
C2 O2 Cu1 130.5(9) . . ?
C2 O2 Cu1 81.4(8) . 4_466 ?
Cu1 O2 Cu1 145.4(5) . 4_466 ?
C2 O3 Cu1 102.0(8) . 4_466 ?
C8 C3 C4 121.2(11) . . ?
C8 C3 C2 116.3(12) . . ?
C4 C3 C2 122.5(12) . . ?
C10 C9 C1 122.1(15) . . ?
C10 C9 H9 119.0 . . ?
C1 C9 H9 119.0 . . ?
C7 C8 C3 118.2(13) . . ?
C7 C8 H8 120.9 . . ?
C3 C8 H8 120.9 . . ?
C8 C7 C6 123.1(12) . . ?
C8 C7 I2 117.3(10) . . ?
C6 C7 I2 119.6(10) . . ?
C7 C6 C5 118.3(12) . . ?
C7 C6 H6 120.8 . . ?
C5 C6 H6 120.8 . . ?
C4 C5 C6 122.2(13) . . ?
C4 C5 I1 118.9(10) . . ?
C6 C5 I1 118.9(10) . . ?
O1 C4 C5 118.3(12) . . ?
O1 C4 C3 124.8(11) . . ?
C5 C4 C3 116.9(11) . . ?
C12 C10 C9 116.8(15) . . ?
C12 C10 C11 120.2(14) . . ?
C9 C10 C11 122.9(15) . . ?
C10 C11 H11A 109.5 . . ?
C10 C11 H11B 109.5 . . ?
H11A C11 H11B 109.5 . . ?
C10 C11 H11C 109.5 . . ?
H11A C11 H11C 109.5 . . ?
H11B C11 H11C 109.5 . . ?
C10 C12 C13 121.8(14) . . ?
C10 C12 H12 119.1 . . ?
C13 C12 H12 119.1 . . ?
N1 C13 C12 120.9(13) . . ?
N1 C13 H13 119.5 . . ?
C12 C13 H13 119.5 . . ?
N2 C14 C15 177.3(19) . . ?
C14 C15 H15A 109.5 . . ?
C14 C15 H15B 109.5 . . ?
H15A C15 H15B 109.5 . . ?
C14 C15 H15C 109.5 . . ?
H15A C15 H15C 109.5 . . ?
H15B C15 H15C 109.5 . . ?

loop_
_geom_bond_atom_site_label_1
_geom_bond_atom_site_label_2
_geom_bond_distance
_geom_bond_site_symmetry_2
_geom_bond_publ_flag
I1 C5 2.083(13) . ?
C1 N1 1.365(17) . ?
C1 C9 1.38(2) . ?
C1 H1 0.9500 . ?
N1 C13 1.360(18) . ?
N1 Cu1 1.988(11) . ?
O1 C4 1.322(14) . ?
O1 Cu1 1.885(8) . ?
Cu1 O2 1.906(9) . ?
Cu1 O3 2.004(8) 4_566 ?
Cu1 O2 2.433(9) 4_566 ?
I2 C7 2.131(13) . ?
C2 O3 1.253(16) . ?
C2 O2 1.285(15) . ?
C2 C3 1.491(17) . ?
N2 C14 1.107(18) . ?
C3 C8 1.415(18) . ?
C3 C4 1.418(18) . ?
C9 C10 1.359(19) . ?
C9 H9 0.9500 . ?
C8 C7 1.356(18) . ?
C8 H8 0.9500 . ?
C7 C6 1.383(17) . ?
C6 C5 1.390(17) . ?
C6 H6 0.9500 . ?
C5 C4 1.397(18) . ?
C10 C12 1.35(2) . ?
C10 C11 1.50(2) . ?
C11 H11A 0.9800 . ?
C11 H11B 0.9800 . ?
C11 H11C 0.9800 . ?
C12 C13 1.39(2) . ?
C12 H12 0.9500 . ?
C13 H13 0.9500 . ?
C14 C15 1.47(3) . ?
C15 H15A 0.9800 . ?
C15 H15B 0.9800 . ?
C15 H15C 0.9800 . ?
